data_4308175
loop_
_publ_author_name
'Michael S. Hill'
'Peter B. Hitchcock'
'Ruti Pongtavornpinyo'

_publ_section_title
;
Oxidative Addition Reactions of Alkyl Halides with the Group 13 Carbene
Analogue [In{N(Dipp)C(Me)}2CH] (Dipp = 2,6-iPr2C6H3)
;
_journal_name_full 'Inorganic Chemistry'
_journal_page_first 3783
_journal_page_last 3788
_journal_paper_doi 10.1021/ic070183r
_journal_volume 46
_journal_year 2007
_chemical_compound_source 'synthesis as described'
_chemical_formula_moiety 'C30 H44 I1 In1 N2'
_chemical_formula_sum 'C30 H44 I In N2'
_chemical_formula_weight 674.39
_chemical_name_systematic
;
 ?
;
_space_group_IT_number 14
_symmetry_cell_setting monoclinic
_symmetry_Int_Tables_number 14
_symmetry_space_group_name_Hall '-P 2yn'
_symmetry_space_group_name_H-M 'P 1 21/n 1'
_atom_sites_solution_hydrogens geom
_atom_sites_solution_primary direct
_atom_sites_solution_secondary difmap
_audit_conform_dict_location ftp://ftp.iucr.org/pub/cif_core.dic
_audit_conform_dict_name cif_core.dic
_audit_conform_dict_version 2.2
_audit_creation_date 2004-06-15T12:00:18-00:00
_audit_creation_method 'WinGX routine CIF_UPDATE'
_cell_angle_alpha 90
_cell_angle_beta 112.882(1)
_cell_angle_gamma 90
_cell_formula_units_Z 4
_cell_length_a 19.0020(5)
_cell_length_b 8.6125(1)
_cell_length_c 20.0582(5)
_cell_measurement_reflns_used 29152
_cell_measurement_temperature 173(2)
_cell_measurement_theta_max 25.028
_cell_measurement_theta_min 3.705
_cell_measurement_wavelength 0.71073
_cell_volume 3024.30(12)
_computing_cell_refinement 'HKL Scalepack (Otwinowski & Minor 1997)'
_computing_data_collection 'Collect (Nonius BV, 1997-2000)'
_computing_data_reduction 'HKL Denzo and Scalepack (Otwinowski & Minor 1997)'
_computing_molecular_graphics 'Ortep-3 for Windows (Farrugia, 1997)'
_computing_publication_material 'WinGX publication routines (Farrugia, 1999)'
_computing_structure_refinement 'SHELXL-97 (Sheldrick, 1997)'
_computing_structure_solution 'SHELXS-97 (Sheldrick, 1997)'
_diffrn_ambient_temperature 173(2)
_diffrn_detector 'CCD plate'
_diffrn_measured_fraction_theta_full 0.992
_diffrn_measured_fraction_theta_max 0.992
_diffrn_measurement_device '95mm CCD camera on \k-goniostat'
_diffrn_measurement_device_type KappaCCD
_diffrn_measurement_method 'CCD rotation images, thick slices'
_diffrn_orient_matrix_type 'by Nonius Collect from scalepack cell'
_diffrn_orient_matrix_UB_11 -0.539452E-1
_diffrn_orient_matrix_UB_12 -0.303607E-1
_diffrn_orient_matrix_UB_13 -0.298096E-1
_diffrn_orient_matrix_UB_21 0.162296E-1
_diffrn_orient_matrix_UB_22 -0.110783
_diffrn_orient_matrix_UB_23 0.12652E-2
_diffrn_orient_matrix_UB_31 -0.94521E-2
_diffrn_orient_matrix_UB_32 -0.169428E-1
_diffrn_orient_matrix_UB_33 0.451446E-1
_diffrn_radiation_monochromator graphite
_diffrn_radiation_probe x-ray
_diffrn_radiation_type MoK\a
_diffrn_radiation_wavelength 0.71073
_diffrn_reflns_av_R_equivalents 0.0546
_diffrn_reflns_av_unetI/netI 0.0259
_diffrn_reflns_limit_h_max 22
_diffrn_reflns_limit_h_min -22
_diffrn_reflns_limit_k_max 10
_diffrn_reflns_limit_k_min -10
_diffrn_reflns_limit_l_max 23
_diffrn_reflns_limit_l_min -23
_diffrn_reflns_number 35876
_diffrn_reflns_theta_full 25.07
_diffrn_reflns_theta_max 25.07
_diffrn_reflns_theta_min 3.72
_diffrn_source 'Enraf Nonius FR590'
_exptl_absorpt_coefficient_mu 1.821
_exptl_absorpt_correction_T_max 0.8866
_exptl_absorpt_correction_T_min 0.7684
_exptl_absorpt_correction_type multi-scan
_exptl_absorpt_process_details
;
        [c.f. r.h. blessing, acta cryst. (1995), a51, 33-38]
;
_exptl_crystal_colour colourless
_exptl_crystal_density_diffrn 1.481
_exptl_crystal_density_method 'not measured'
_exptl_crystal_description prism
_exptl_crystal_F_000 1360
_exptl_crystal_size_max 0.1
_exptl_crystal_size_mid 0.1
_exptl_crystal_size_min 0.1
_refine_diff_density_max 0.712
_refine_diff_density_min -1.127
_refine_diff_density_rms 0.085
_refine_ls_extinction_method none
_refine_ls_goodness_of_fit_ref 1.169
_refine_ls_hydrogen_treatment constr
_refine_ls_matrix_type full
_refine_ls_number_parameters 310
_refine_ls_number_reflns 5324
_refine_ls_number_restraints 0
_refine_ls_restrained_S_all 1.169
_refine_ls_R_factor_all 0.0371
_refine_ls_R_factor_gt 0.0333
_refine_ls_shift/su_max 0.001
_refine_ls_shift/su_mean 0
_refine_ls_structure_factor_coef Fsqd
_refine_ls_weighting_details 'calc w=1/[\s^2^(Fo^2^)+(0.0255P)^2^+8.7462P] where P=(Fo^2^+2Fc^2^)/3'
_refine_ls_weighting_scheme calc
_refine_ls_wR_factor_gt 0.0817
_refine_ls_wR_factor_ref 0.0834
_reflns_number_gt 4928
_reflns_number_total 5324
_reflns_threshold_expression >2sigma(I)
_cod_data_source_file ic070183rsi20070131_061332_1.cif
_cod_data_source_block (1)-jun1604
_cod_original_formula_sum 'C30 H44 I1 In1 N2'
_cod_database_code 4308175

loop_
_symmetry_equiv_pos_as_xyz
'x, y, z'
'-x+1/2, y+1/2, -z+1/2'
'-x, -y, -z'
'x-1/2, -y-1/2, z-1/2'

loop_
_atom_site_label
_atom_site_type_symbol
_atom_site_fract_x
_atom_site_fract_y
_atom_site_fract_z
_atom_site_U_iso_or_equiv
_atom_site_adp_type
_atom_site_occupancy
_atom_site_symmetry_multiplicity
_atom_site_calc_flag
_atom_site_refinement_flags
_atom_site_disorder_assembly
_atom_site_disorder_group
In In 0.954947(16) 0.62605(3) 0.195280(14) 0.02071(9) Uani 1 1 d . . .
I1 I 0.809709(18) 0.71138(4) 0.109594(16) 0.04055(11) Uani 1 1 d . A .
N1 N 0.96659(17) 0.3795(4) 0.18851(16) 0.0187(7) Uani 1 1 d . A .
N2 N 0.95285(17) 0.6021(4) 0.30206(16) 0.0179(6) Uani 1 1 d . A .
C1 C 0.9431(2) 0.2829(4) 0.2275(2) 0.0195(8) Uani 1 1 d . . .
C2 C 0.9229(2) 0.3281(4) 0.2852(2) 0.0215(8) Uani 1 1 d . A .
H2 H 0.8979 0.25 0.3013 0.026 Uiso 1 1 calc R . .
C3 C 0.9336(2) 0.4688(5) 0.3230(2) 0.0205(8) Uani 1 1 d . . .
C4 C 0.9380(3) 0.1112(5) 0.2111(2) 0.0289(9) Uani 1 1 d . A .
H4A H 0.8866 0.0861 0.176 0.043 Uiso 1 1 calc R . .
H4B H 0.9484 0.0524 0.2558 0.043 Uiso 1 1 calc R . .
H4C H 0.9757 0.0836 0.1909 0.043 Uiso 1 1 calc R . .
C5 C 0.9228(3) 0.4594(5) 0.3938(2) 0.0272(9) Uani 1 1 d . A .
H5A H 0.9445 0.5523 0.4228 0.041 Uiso 1 1 calc R . .
H5B H 0.9489 0.3669 0.4206 0.041 Uiso 1 1 calc R . .
H5C H 0.8682 0.4529 0.384 0.041 Uiso 1 1 calc R . .
C6 C 1.0012(2) 0.3148(4) 0.1419(2) 0.0213(8) Uani 1 1 d . . .
C7 C 0.9559(2) 0.2823(5) 0.0692(2) 0.0262(9) Uani 1 1 d . A .
C8 C 0.9914(3) 0.2141(5) 0.0272(2) 0.0364(11) Uani 1 1 d . . .
H8 H 0.9618 0.1896 -0.022 0.044 Uiso 1 1 calc R A .
C9 C 1.0683(3) 0.1818(6) 0.0557(3) 0.0426(12) Uani 1 1 d . A .
H9 H 1.0912 0.1343 0.0263 0.051 Uiso 1 1 calc R . .
C10 C 1.1120(3) 0.2180(6) 0.1261(3) 0.0396(11) Uani 1 1 d . . .
H10 H 1.1652 0.1963 0.1448 0.048 Uiso 1 1 calc R A .
C11 C 1.0804(2) 0.2857(5) 0.1713(2) 0.0288(9) Uani 1 1 d . A .
C12 C 0.8715(3) 0.3187(5) 0.0352(2) 0.0329(10) Uani 1 1 d . . .
H12 H 0.8563 0.3639 0.0735 0.039 Uiso 1 1 calc R A .
C13 C 0.8224(3) 0.1738(6) 0.0051(3) 0.0512(14) Uani 1 1 d . A .
H13A H 0.7684 0.2035 -0.0163 0.077 Uiso 1 1 calc R . .
H13B H 0.8306 0.0994 0.0443 0.077 Uiso 1 1 calc R . .
H13C H 0.8369 0.126 -0.0321 0.077 Uiso 1 1 calc R . .
C14 C 0.8545(3) 0.4395(7) -0.0249(3) 0.0523(14) Uani 1 1 d . A .
H14A H 0.7995 0.461 -0.0461 0.078 Uiso 1 1 calc R . .
H14B H 0.8706 0.3995 -0.0625 0.078 Uiso 1 1 calc R . .
H14C H 0.8823 0.5354 -0.0048 0.078 Uiso 1 1 calc R . .
C15 C 1.1301(2) 0.3230(5) 0.2495(3) 0.0346(10) Uani 1 1 d . . .
H15 H 1.1013 0.3973 0.2678 0.042 Uiso 1 1 calc R A .
C16 C 1.1466(3) 0.1787(7) 0.2966(3) 0.0562(15) Uani 1 1 d . A .
H16A H 1.1785 0.2065 0.3467 0.084 Uiso 1 1 calc R . .
H16B H 1.1734 0.1024 0.2789 0.084 Uiso 1 1 calc R . .
H16C H 1.0983 0.1341 0.2947 0.084 Uiso 1 1 calc R . .
C17 C 1.2052(3) 0.4015(7) 0.2568(3) 0.0577(15) Uani 1 1 d . A .
H17A H 1.2356 0.4238 0.3079 0.087 Uiso 1 1 calc R . .
H17B H 1.1941 0.4986 0.2292 0.087 Uiso 1 1 calc R . .
H17C H 1.2341 0.3321 0.238 0.087 Uiso 1 1 calc R . .
C18 C 0.9731(2) 0.7389(4) 0.34736(19) 0.0196(8) Uani 1 1 d . . .
C19 C 0.9169(2) 0.8360(5) 0.3545(2) 0.0220(8) Uani 1 1 d . A .
C20 C 0.9414(3) 0.9731(5) 0.3941(2) 0.0288(9) Uani 1 1 d . . .
H20 H 0.9046 1.0402 0.4001 0.035 Uiso 1 1 calc R A .
C21 C 1.0173(3) 1.0136(5) 0.4247(2) 0.0334(10) Uani 1 1 d . A .
H21 H 1.0322 1.1087 0.4504 0.04 Uiso 1 1 calc R . .
C22 C 1.0722(3) 0.9156(5) 0.4181(2) 0.0305(10) Uani 1 1 d . . .
H22 H 1.1245 0.9442 0.4394 0.037 Uiso 1 1 calc R A .
C23 C 1.0516(2) 0.7760(5) 0.3806(2) 0.0233(8) Uani 1 1 d . A .
C24 C 0.8320(2) 0.7995(5) 0.3220(2) 0.0267(9) Uani 1 1 d . . .
H24 H 0.8244 0.7001 0.2943 0.032 Uiso 1 1 calc R A .
C25 C 0.7863(3) 0.9272(6) 0.2700(3) 0.0352(10) Uani 1 1 d . A .
H25A H 0.732 0.8995 0.2498 0.053 Uiso 1 1 calc R . .
H25B H 0.8045 0.9383 0.2307 0.053 Uiso 1 1 calc R . .
H25C H 0.7932 1.0257 0.2963 0.053 Uiso 1 1 calc R . .
C26 C 0.8003(3) 0.7784(6) 0.3819(3) 0.0437(12) Uani 1 1 d . A .
H26A H 0.7456 0.7545 0.3596 0.066 Uiso 1 1 calc R . .
H26B H 0.8079 0.8745 0.4101 0.066 Uiso 1 1 calc R . .
H26C H 0.8273 0.693 0.4139 0.066 Uiso 1 1 calc R . .
C27 C 1.1120(2) 0.6636(5) 0.3781(2) 0.0299(9) Uani 1 1 d . . .
H27 H 1.091 0.6094 0.3302 0.036 Uiso 1 1 calc R A .
C28 C 1.1280(3) 0.5399(7) 0.4375(3) 0.0480(13) Uani 1 1 d . A .
H28A H 1.167 0.4676 0.4355 0.072 Uiso 1 1 calc R . .
H28B H 1.0809 0.4827 0.4299 0.072 Uiso 1 1 calc R . .
H28C H 1.1464 0.5905 0.485 0.072 Uiso 1 1 calc R . .
C29 C 1.1871(3) 0.7407(7) 0.3854(3) 0.0438(12) Uani 1 1 d . A .
H29A H 1.223 0.6612 0.383 0.066 Uiso 1 1 calc R . .
H29B H 1.2091 0.7948 0.432 0.066 Uiso 1 1 calc R . .
H29C H 1.1775 0.8154 0.346 0.066 Uiso 1 1 calc R . .
C30 C 1.05371(15) 0.7681(3) 0.18058(13) 0.0483(10) Uani 0.9135(18) 1 d P A 1
H30A H 1.045 0.8794 0.1843 0.072 Uiso 0.9135(18) 1 calc PR A 1
H30B H 1.0544 0.7456 0.133 0.072 Uiso 0.9135(18) 1 calc PR A 1
H30C H 1.1028 0.7385 0.2184 0.072 Uiso 0.9135(18) 1 calc PR A 1
I2 I 1.05371(15) 0.7681(3) 0.18058(13) 0.0483(10) Uani 0.0865(18) 1 d P A 2

loop_
_atom_site_aniso_label
_atom_site_aniso_U_11
_atom_site_aniso_U_22
_atom_site_aniso_U_33
_atom_site_aniso_U_23
_atom_site_aniso_U_13
_atom_site_aniso_U_12
In 0.02767(16) 0.01732(14) 0.01932(14) 0.00103(11) 0.01154(11) 0.00050(11)
I1 0.03937(19) 0.03800(18) 0.03451(17) 0.00297(14) 0.00371(13) 0.00865(14)
N1 0.0173(15) 0.0200(16) 0.0195(16) -0.0028(13) 0.0080(13) 0.0003(13)
N2 0.0177(15) 0.0187(16) 0.0176(15) -0.0006(13) 0.0072(13) -0.0002(13)
C1 0.0164(18) 0.0164(18) 0.0258(19) 0.0012(16) 0.0084(15) -0.0004(15)
C2 0.024(2) 0.0175(18) 0.028(2) 0.0025(16) 0.0148(17) -0.0027(15)
C3 0.0168(18) 0.024(2) 0.0217(19) 0.0013(16) 0.0090(15) 0.0015(16)
C4 0.035(2) 0.020(2) 0.037(2) -0.0010(18) 0.021(2) -0.0025(18)
C5 0.038(2) 0.024(2) 0.026(2) 0.0038(18) 0.0190(19) 0.0008(18)
C6 0.025(2) 0.0169(18) 0.027(2) -0.0023(16) 0.0158(17) -0.0013(15)
C7 0.035(2) 0.020(2) 0.027(2) -0.0028(17) 0.0149(18) -0.0055(17)
C8 0.052(3) 0.034(2) 0.030(2) -0.008(2) 0.024(2) -0.006(2)
C9 0.057(3) 0.036(3) 0.054(3) -0.011(2) 0.043(3) -0.002(2)
C10 0.035(3) 0.038(3) 0.056(3) -0.005(2) 0.029(2) 0.001(2)
C11 0.029(2) 0.023(2) 0.039(2) -0.0035(19) 0.0185(19) -0.0006(17)
C12 0.035(2) 0.034(2) 0.024(2) -0.0066(19) 0.0053(18) -0.0011(19)
C13 0.042(3) 0.047(3) 0.052(3) -0.011(3) 0.005(2) -0.011(2)
C14 0.066(4) 0.048(3) 0.041(3) 0.007(3) 0.018(3) 0.011(3)
C15 0.022(2) 0.037(2) 0.043(3) -0.009(2) 0.0104(19) 0.0034(19)
C16 0.046(3) 0.068(4) 0.045(3) 0.009(3) 0.007(3) -0.001(3)
C17 0.035(3) 0.058(4) 0.073(4) -0.008(3) 0.012(3) -0.013(3)
C18 0.0232(19) 0.0223(19) 0.0142(17) 0.0006(15) 0.0084(15) -0.0003(16)
C19 0.026(2) 0.022(2) 0.0205(19) 0.0020(16) 0.0119(16) 0.0015(16)
C20 0.041(3) 0.025(2) 0.025(2) 0.0010(17) 0.0176(19) 0.0051(19)
C21 0.049(3) 0.026(2) 0.027(2) -0.0063(18) 0.015(2) -0.005(2)
C22 0.032(2) 0.034(2) 0.024(2) -0.0065(18) 0.0084(18) -0.0108(19)
C23 0.025(2) 0.026(2) 0.0183(18) 0.0002(16) 0.0082(16) -0.0019(17)
C24 0.025(2) 0.026(2) 0.034(2) -0.0014(18) 0.0170(18) 0.0020(17)
C25 0.026(2) 0.038(3) 0.043(3) 0.006(2) 0.015(2) 0.0081(19)
C26 0.047(3) 0.040(3) 0.061(3) 0.010(2) 0.039(3) 0.007(2)
C27 0.020(2) 0.038(2) 0.028(2) -0.0040(19) 0.0058(17) -0.0001(18)
C28 0.032(3) 0.050(3) 0.059(3) 0.015(3) 0.016(2) 0.013(2)
C29 0.024(2) 0.064(3) 0.045(3) -0.007(3) 0.015(2) -0.008(2)
C30 0.0699(19) 0.0365(14) 0.0418(15) 0.0010(10) 0.0254(12) -0.0075(11)
I2 0.0699(19) 0.0365(14) 0.0418(15) 0.0010(10) 0.0254(12) -0.0075(11)

loop_
_atom_type_symbol
_atom_type_description
_atom_type_scat_dispersion_real
_atom_type_scat_dispersion_imag
_atom_type_scat_source
C C 0.0033 0.0016 'International Tables Vol C Tables 4.2.6.8 and 6.1.1.4'
H H 0 0 'International Tables Vol C Tables 4.2.6.8 and 6.1.1.4'
I I -0.4742 1.8119 'International Tables Vol C Tables 4.2.6.8 and 6.1.1.4'
In In -0.7276 1.31 'International Tables Vol C Tables 4.2.6.8 and 6.1.1.4'
N N 0.0061 0.0033 'International Tables Vol C Tables 4.2.6.8 and 6.1.1.4'

loop_
_geom_angle_atom_site_label_1
_geom_angle_atom_site_label_2
_geom_angle_atom_site_label_3
_geom_angle
_geom_angle_site_symmetry_1
_geom_angle_site_symmetry_3
_geom_angle_publ_flag
N1 In N2 90.60(11) . . ?
N1 In C30 113.58(10) . . ?
N2 In C30 119.69(10) . . ?
N1 In I1 109.35(8) . . ?
N2 In I1 104.22(8) . . ?
C30 In I1 116.25(6) . . ?
C1 N1 C6 118.7(3) . . ?
C1 N1 In 121.0(2) . . ?
C6 N1 In 120.4(2) . . ?
C3 N2 C18 123.1(3) . . ?
C3 N2 In 120.7(2) . . ?
C18 N2 In 116.2(2) . . ?
N1 C1 C2 124.8(3) . . ?
N1 C1 C4 119.4(3) . . ?
C2 C1 C4 115.8(3) . . ?
C3 C2 C1 131.0(3) . . ?
N2 C3 C2 125.3(3) . . ?
N2 C3 C5 120.0(3) . . ?
C2 C3 C5 114.7(3) . . ?
C7 C6 C11 121.6(4) . . ?
C7 C6 N1 119.9(3) . . ?
C11 C6 N1 118.6(3) . . ?
C8 C7 C6 117.7(4) . . ?
C8 C7 C12 119.4(4) . . ?
C6 C7 C12 122.9(4) . . ?
C9 C8 C7 121.2(4) . . ?
C10 C9 C8 120.2(4) . . ?
C9 C10 C11 121.7(4) . . ?
C10 C11 C6 117.5(4) . . ?
C10 C11 C15 120.6(4) . . ?
C6 C11 C15 121.9(4) . . ?
C7 C12 C14 111.1(4) . . ?
C7 C12 C13 112.6(4) . . ?
C14 C12 C13 109.4(4) . . ?
C16 C15 C11 111.4(4) . . ?
C16 C15 C17 110.1(4) . . ?
C11 C15 C17 111.9(4) . . ?
C19 C18 C23 121.4(4) . . ?
C19 C18 N2 121.5(3) . . ?
C23 C18 N2 117.0(3) . . ?
C20 C19 C18 117.5(4) . . ?
C20 C19 C24 118.9(4) . . ?
C18 C19 C24 123.6(4) . . ?
C21 C20 C19 121.9(4) . . ?
C20 C21 C22 120.0(4) . . ?
C21 C22 C23 120.9(4) . . ?
C22 C23 C18 118.3(4) . . ?
C22 C23 C27 120.8(4) . . ?
C18 C23 C27 120.9(4) . . ?
C19 C24 C25 111.7(3) . . ?
C19 C24 C26 111.0(4) . . ?
C25 C24 C26 108.9(4) . . ?
C23 C27 C29 114.2(4) . . ?
C23 C27 C28 109.9(4) . . ?
C29 C27 C28 109.2(4) . . ?

loop_
_geom_bond_atom_site_label_1
_geom_bond_atom_site_label_2
_geom_bond_distance
_geom_bond_site_symmetry_2
_geom_bond_publ_flag
In N1 2.145(3) . ?
In N2 2.167(3) . ?
In C30 2.353(2) . ?
In I1 2.7243(4) . ?
N1 C1 1.333(5) . ?
N1 C6 1.448(5) . ?
N2 C3 1.323(5) . ?
N2 C18 1.445(5) . ?
C1 C2 1.408(5) . ?
C1 C4 1.510(5) . ?
C2 C3 1.401(5) . ?
C3 C5 1.514(5) . ?
C6 C7 1.403(6) . ?
C6 C11 1.409(6) . ?
C7 C8 1.399(6) . ?
C7 C12 1.511(6) . ?
C8 C9 1.375(7) . ?
C9 C10 1.368(7) . ?
C10 C11 1.393(6) . ?
C11 C15 1.519(6) . ?
C12 C14 1.529(7) . ?
C12 C13 1.534(6) . ?
C15 C16 1.517(7) . ?
C15 C17 1.534(7) . ?
C18 C19 1.407(5) . ?
C18 C23 1.414(5) . ?
C19 C20 1.398(6) . ?
C19 C24 1.519(6) . ?
C20 C21 1.375(6) . ?
C21 C22 1.387(7) . ?
C22 C23 1.391(6) . ?
C23 C27 1.517(6) . ?
C24 C25 1.532(6) . ?
C24 C26 1.550(6) . ?
C27 C29 1.529(6) . ?
C27 C28 1.539(7) . ?
